data_7043393
loop_
_publ_author_name
'Swanson, Daniel D.'
'Conner, Kyle M.'
'Brown, Seth N.'

_publ_section_title
;
 A chelating bis(aminophenol) ligand bridged by a
 1,1'-ferrocene-bis(para-phenylene) linker
;
_journal_name_full 'Dalton Trans.'
_journal_paper_doi 10.1039/C7DT01945A
_journal_year 2017
_chemical_formula_moiety 'C50 H56 Fe N2 O2 Pd'
_chemical_formula_sum 'C50 H56 Fe N2 O2 Pd'
_chemical_formula_weight 879.21
_chemical_name_common (pFlip)Pd
_chemical_name_systematic (1,1'-bis-(4-(3,5-di-tert-butyl-1,2-iminosemiquinonato)phenyl)-ferrocene)palladium(II)
_space_group_crystal_system triclinic
_space_group_IT_number 2
_space_group_name_Hall '-P 1'
_space_group_name_H-M_alt 'P -1'
_symmetry_space_group_name_Hall '-P 1'
_symmetry_space_group_name_H-M 'P -1'
_atom_sites_solution_hydrogens mixed
_atom_sites_solution_primary heavy
_atom_sites_solution_secondary difmap
_audit_creation_method SHELXL-2013
_audit_update_record
;
2017-05-28 deposited with the CCDC.
2017-06-20 downloaded from the CCDC.
;
_cell_angle_alpha 97.020(4)
_cell_angle_beta 92.083(4)
_cell_angle_gamma 96.151(4)
_cell_formula_units_Z 2
_cell_length_a 10.725(2)
_cell_length_b 12.172(3)
_cell_length_c 16.726(4)
_cell_measurement_reflns_used 5072
_cell_measurement_temperature 120(2)
_cell_measurement_theta_max 25.89
_cell_measurement_theta_min 2.22
_cell_volume 2151.9(8)
_computing_cell_refinement 'Bruker SAINT'
_computing_data_collection 'Bruker APEX2'
_computing_data_reduction 'Bruker SAINT'
_computing_molecular_graphics 'Bruker SHELXTL'
_computing_publication_material 'Bruker SHELXTL'
_computing_structure_refinement 'SHELXL-2013 (Sheldrick, 2013)'
_computing_structure_solution 'SHELXS-97 (Sheldrick 2008)'
_diffrn_ambient_temperature 120(2)
_diffrn_detector_area_resol_mean 8.33
_diffrn_measured_fraction_theta_full 1.000
_diffrn_measured_fraction_theta_max 0.998
_diffrn_measurement_device_type 'Bruker APEX-II CCD'
_diffrn_measurement_method '\f and \w scans'
_diffrn_radiation_type MoK\a
_diffrn_radiation_wavelength 0.71073
_diffrn_reflns_av_R_equivalents 0.0804
_diffrn_reflns_av_unetI/netI 0.0740
_diffrn_reflns_Laue_measured_fraction_full 1.000
_diffrn_reflns_Laue_measured_fraction_max 0.998
_diffrn_reflns_limit_h_max 13
_diffrn_reflns_limit_h_min -13
_diffrn_reflns_limit_k_max 15
_diffrn_reflns_limit_k_min -15
_diffrn_reflns_limit_l_max 21
_diffrn_reflns_limit_l_min -21
_diffrn_reflns_number 41700
_diffrn_reflns_point_group_measured_fraction_full 1.000
_diffrn_reflns_point_group_measured_fraction_max 0.998
_diffrn_reflns_theta_full 25.242
_diffrn_reflns_theta_max 27.169
_diffrn_reflns_theta_min 1.696
_diffrn_source 'fine-focus sealed tube'
_exptl_absorpt_coefficient_mu 0.796
_exptl_absorpt_correction_T_max 1.0000
_exptl_absorpt_correction_T_min 0.8592
_exptl_absorpt_correction_type numerical
_exptl_absorpt_process_details
; 
 SADABS 2016/2: Krause, L., Herbst-Irmer, R., Sheldrick G.M. & Stalke D., 
 J. Appl. Cryst. 48 (2015) 3-10 
;
_exptl_crystal_colour green
_exptl_crystal_density_diffrn 1.357
_exptl_crystal_density_method 'not measured'
_exptl_crystal_description plate
_exptl_crystal_F_000 916
_exptl_crystal_recrystallization_method
'Crystals were grown by vapor diffusion of acetonitrile into abenzene solution of the compound.'
_exptl_crystal_size_max 0.187
_exptl_crystal_size_mid 0.095
_exptl_crystal_size_min 0.015
_exptl_transmission_factor_max 1.0000
_exptl_transmission_factor_min 0.8592
_refine_diff_density_max 0.578
_refine_diff_density_min -0.964
_refine_diff_density_rms 0.092
_refine_ls_extinction_method none
_refine_ls_goodness_of_fit_ref 1.014
_refine_ls_hydrogen_treatment mixed
_refine_ls_matrix_type full
_refine_ls_number_parameters 703
_refine_ls_number_reflns 9543
_refine_ls_number_restraints 0
_refine_ls_restrained_S_all 1.014
_refine_ls_R_factor_all 0.0750
_refine_ls_R_factor_gt 0.0414
_refine_ls_shift/su_max 0.003
_refine_ls_shift/su_mean 0.000
_refine_ls_structure_factor_coef Fsqd
_refine_ls_weighting_details 'w=1/[\s^2^(Fo^2^)+(0.0391P)^2^] where P=(Fo^2^+2Fc^2^)/3'
_refine_ls_weighting_scheme calc
_refine_ls_wR_factor_gt 0.0803
_refine_ls_wR_factor_ref 0.0901
_reflns_Friedel_coverage 0.000
_reflns_number_gt 6810
_reflns_number_total 9543
_reflns_threshold_expression 'I > 2\s(I)'
_cod_data_source_file c7dt01945a2.cif
_cod_data_source_block pflippd
_cod_original_cell_volume 2152.0(8)
_cod_database_code 7043393
_shelx_space_group_comment
; 
The symmetry employed for this shelxl refinement is uniquely defined 
by the following loop, which should always be used as a source of 
symmetry information in preference to the above space-group names. 
They are only intended as comments. 
;
_shelx_estimated_absorpt_t_min 0.865
_shelx_estimated_absorpt_t_max 0.988
_shelxl_version_number 2013-4

loop_
_space_group_symop_operation_xyz
'x, y, z'
'-x, -y, -z'

loop_
_atom_site_label
_atom_site_type_symbol
_atom_site_fract_x
_atom_site_fract_y
_atom_site_fract_z
_atom_site_U_iso_or_equiv
_atom_site_adp_type
_atom_site_occupancy
_atom_site_site_symmetry_order
_atom_site_calc_flag
_atom_site_refinement_flags_posn
_atom_site_refinement_flags_adp
_atom_site_refinement_flags_occupancy
_atom_site_disorder_assembly
_atom_site_disorder_group
Pd Pd -0.01140(2) 1.73121(2) 0.73012(2) 0.01576(8) Uani 1 1 d . . . . .
Fe Fe 0.00992(4) 1.77449(4) 0.25526(2) 0.01812(12) Uani 1 1 d . . . . .
O1 O -0.1154(2) 1.78476(18) 0.81758(12) 0.0210(5) Uani 1 1 d . . . . .
N1 N -0.1396(2) 1.7945(2) 0.66433(14) 0.0149(6) Uani 1 1 d . . . . .
O2 O 0.0918(2) 1.67550(18) 0.81182(12) 0.0195(5) Uani 1 1 d . . . . .
N2 N 0.1193(2) 1.6735(2) 0.65920(14) 0.0170(6) Uani 1 1 d . . . . .
C11 C -0.2092(3) 1.8352(2) 0.79498(17) 0.0150(6) Uani 1 1 d . . . . .
C12 C -0.2270(3) 1.8415(2) 0.71020(17) 0.0149(6) Uani 1 1 d . . . . .
C13 C -0.3333(3) 1.8880(3) 0.68170(18) 0.0164(7) Uani 1 1 d . . . . .
C14 C -0.4154(3) 1.9301(3) 0.73537(18) 0.0184(7) Uani 1 1 d . . . . .
C15 C -0.3914(3) 1.9256(3) 0.81941(19) 0.0195(7) Uani 1 1 d . . . . .
C16 C -0.2929(3) 1.8795(2) 0.85087(17) 0.0161(7) Uani 1 1 d . . . . .
C17 C -0.2708(3) 1.8714(3) 0.94079(17) 0.0219(7) Uani 1 1 d . . . . .
C18 C -0.5346(3) 1.9791(3) 0.7098(2) 0.0231(7) Uani 1 1 d . . . . .
C21 C 0.1887(3) 1.6300(2) 0.78450(17) 0.0153(7) Uani 1 1 d . . . . .
C22 C 0.2072(3) 1.6251(2) 0.70003(17) 0.0150(6) Uani 1 1 d . . . . .
C23 C 0.3150(3) 1.5818(3) 0.66813(18) 0.0167(7) Uani 1 1 d . . . . .
C24 C 0.3993(3) 1.5421(2) 0.71731(17) 0.0168(7) Uani 1 1 d . . . . .
C25 C 0.3772(3) 1.5468(3) 0.80140(18) 0.0166(7) Uani 1 1 d . . . . .
C26 C 0.2764(3) 1.5900(2) 0.83689(17) 0.0150(6) Uani 1 1 d . . . . .
C27 C 0.2570(3) 1.5990(3) 0.92734(17) 0.0189(7) Uani 1 1 d . . . . .
C28 C 0.5196(3) 1.4955(3) 0.68740(19) 0.0206(7) Uani 1 1 d . . . . .
C31 C -0.1452(3) 1.8068(3) 0.41279(17) 0.0165(7) Uani 1 1 d . . . . .
C32 C -0.1647(3) 1.7054(3) 0.44370(17) 0.0170(7) Uani 1 1 d . . . . .
C33 C -0.1643(3) 1.7012(3) 0.52615(18) 0.0183(7) Uani 1 1 d . . . . .
C34 C -0.1456(3) 1.7985(3) 0.57971(16) 0.0154(7) Uani 1 1 d . . . . .
C35 C -0.1315(3) 1.8997(3) 0.54979(18) 0.0187(7) Uani 1 1 d . . . . .
C36 C -0.1305(3) 1.9039(3) 0.46787(18) 0.0182(7) Uani 1 1 d . . . . .
C41 C -0.1380(3) 1.8128(3) 0.32580(17) 0.0187(7) Uani 1 1 d . . . . .
C42 C -0.1772(3) 1.7255(3) 0.26151(18) 0.0222(8) Uani 1 1 d . . . . .
C43 C -0.1527(3) 1.7680(3) 0.1878(2) 0.0262(8) Uani 1 1 d . . . . .
C44 C -0.0984(3) 1.8782(3) 0.20468(19) 0.0263(8) Uani 1 1 d . . . . .
C45 C -0.0879(3) 1.9070(3) 0.28917(19) 0.0211(7) Uani 1 1 d . . . . .
C51 C 0.1451(3) 1.7054(3) 0.41103(17) 0.0156(7) Uani 1 1 d . . . . .
C52 C 0.1283(3) 1.6008(3) 0.43729(17) 0.0176(7) Uani 1 1 d . . . . .
C53 C 0.1226(3) 1.5888(3) 0.51869(18) 0.0189(7) Uani 1 1 d . . . . .
C54 C 0.1315(3) 1.6822(3) 0.57574(17) 0.0156(7) Uani 1 1 d . . . . .
C55 C 0.1495(3) 1.7869(3) 0.55057(18) 0.0183(7) Uani 1 1 d . . . . .
C56 C 0.1582(3) 1.7985(3) 0.47035(18) 0.0191(7) Uani 1 1 d . . . . .
C61 C 0.1471(3) 1.7180(3) 0.32459(17) 0.0163(7) Uani 1 1 d . . . . .
C62 C 0.1022(3) 1.6364(3) 0.25861(19) 0.0211(7) Uani 1 1 d . . . . .
C63 C 0.1247(3) 1.6833(3) 0.18646(19) 0.0246(8) Uani 1 1 d . . . . .
C64 C 0.1813(3) 1.7933(3) 0.20634(19) 0.0250(8) Uani 1 1 d . . . . .
C65 C 0.1950(3) 1.8154(3) 0.29115(19) 0.0210(7) Uani 1 1 d . . . . .
C171 C -0.3676(4) 1.9276(4) 0.9911(2) 0.0348(10) Uani 1 1 d . . . . .
C172 C -0.2823(5) 1.7484(3) 0.9537(2) 0.0327(10) Uani 1 1 d . . . . .
C173 C -0.1418(4) 1.9291(4) 0.9702(2) 0.0345(10) Uani 1 1 d . . . . .
C181 C -0.5455(4) 1.9816(4) 0.6190(2) 0.0377(10) Uani 1 1 d . . . . .
C182 C -0.6480(4) 1.9068(4) 0.7358(3) 0.0321(9) Uani 1 1 d . . . . .
C183 C -0.5328(4) 2.0983(3) 0.7527(3) 0.0331(9) Uani 1 1 d . . . . .
C271 C 0.3589(4) 1.5477(4) 0.9720(2) 0.0289(9) Uani 1 1 d . . . . .
C272 C 0.1306(3) 1.5375(3) 0.9431(2) 0.0245(8) Uani 1 1 d . . . . .
C273 C 0.2627(4) 1.7225(3) 0.9620(2) 0.0284(9) Uani 1 1 d . . . . .
C281 C 0.5330(4) 1.5025(4) 0.5983(2) 0.0365(11) Uani 0.924(4) 1 d . . P A 1
H28A H 0.5359 1.5804 0.5884 0.055 Uiso 0.924(4) 1 calc R U P A 1
H28B H 0.4610 1.4587 0.5676 0.055 Uiso 0.924(4) 1 calc R U P A 1
H28C H 0.6106 1.4730 0.5813 0.055 Uiso 0.924(4) 1 calc R U P A 1
C282 C 0.6344(3) 1.5628(3) 0.7342(2) 0.0313(10) Uani 0.924(4) 1 d . . P A 1
H28D H 0.6274 1.5586 0.7920 0.047 Uiso 0.924(4) 1 calc R U P A 1
H28E H 0.6383 1.6408 0.7242 0.047 Uiso 0.924(4) 1 calc R U P A 1
H28F H 0.7109 1.5321 0.7162 0.047 Uiso 0.924(4) 1 calc R U P A 1
C283 C 0.5149(4) 1.3749(3) 0.7020(3) 0.0316(10) Uani 0.924(4) 1 d . . P A 1
H28G H 0.5066 1.3698 0.7597 0.047 Uiso 0.924(4) 1 calc R U P A 1
H28H H 0.5924 1.3453 0.6846 0.047 Uiso 0.924(4) 1 calc R U P A 1
H28I H 0.4427 1.3314 0.6713 0.047 Uiso 0.924(4) 1 calc R U P A 1
C284 C 0.586(5) 1.430(5) 0.743(3) 0.0365(11) Uani 0.076(4) 1 d . . P A 2
H28J H 0.5240 1.3795 0.7665 0.055 Uiso 0.076(4) 1 calc R U P A 2
H28K H 0.6316 1.4819 0.7870 0.055 Uiso 0.076(4) 1 calc R U P A 2
H28L H 0.6450 1.3873 0.7134 0.055 Uiso 0.076(4) 1 calc R U P A 2
C285 C 0.474(4) 1.381(4) 0.619(3) 0.0313(10) Uani 0.076(4) 1 d . . P A 2
H28M H 0.4253 1.3247 0.6455 0.047 Uiso 0.076(4) 1 calc R U P A 2
H28N H 0.5485 1.3511 0.5969 0.047 Uiso 0.076(4) 1 calc R U P A 2
H28O H 0.4222 1.4027 0.5752 0.047 Uiso 0.076(4) 1 calc R U P A 2
C286 C 0.591(4) 1.566(4) 0.650(3) 0.0316(10) Uani 0.076(4) 1 d . . P A 2
H28P H 0.5392 1.5986 0.6119 0.047 Uiso 0.076(4) 1 calc R U P A 2
H28Q H 0.6545 1.5271 0.6214 0.047 Uiso 0.076(4) 1 calc R U P A 2
H28R H 0.6330 1.6258 0.6902 0.047 Uiso 0.076(4) 1 calc R U P A 2
H13 H -0.344(3) 1.885(2) 0.6212(19) 0.023(9) Uiso 1 1 d . . . . .
H15 H -0.445(3) 1.953(3) 0.8547(19) 0.024(9) Uiso 1 1 d . . . . .
H23 H 0.330(3) 1.583(2) 0.6157(18) 0.015(8) Uiso 1 1 d . . . . .
H25 H 0.430(3) 1.516(2) 0.8329(17) 0.011(8) Uiso 1 1 d . . . . .
H32 H -0.174(3) 1.636(2) 0.4107(17) 0.014(8) Uiso 1 1 d . . . . .
H33 H -0.176(3) 1.632(2) 0.5457(17) 0.014(8) Uiso 1 1 d . . . . .
H35 H -0.118(3) 1.960(2) 0.5820(17) 0.011(8) Uiso 1 1 d . . . . .
H36 H -0.116(3) 1.969(3) 0.4478(17) 0.014(8) Uiso 1 1 d . . . . .
H42 H -0.214(3) 1.655(3) 0.2659(17) 0.016(9) Uiso 1 1 d . . . . .
H43 H -0.176(3) 1.725(3) 0.143(2) 0.035(11) Uiso 1 1 d . . . . .
H44 H -0.068(3) 1.927(3) 0.171(2) 0.029(10) Uiso 1 1 d . . . . .
H45 H -0.055(3) 1.972(2) 0.3125(17) 0.009(8) Uiso 1 1 d . . . . .
H52 H 0.119(3) 1.534(2) 0.3970(17) 0.010(7) Uiso 1 1 d . . . . .
H53 H 0.111(3) 1.520(2) 0.5339(16) 0.010(8) Uiso 1 1 d . . . . .
H55 H 0.157(3) 1.844(2) 0.5877(17) 0.007(7) Uiso 1 1 d . . . . .
H56 H 0.172(3) 1.872(3) 0.4525(18) 0.020(9) Uiso 1 1 d . . . . .
H62 H 0.065(3) 1.567(2) 0.2607(16) 0.007(8) Uiso 1 1 d . . . . .
H63 H 0.105(3) 1.649(3) 0.136(2) 0.036(10) Uiso 1 1 d . . . . .
H64 H 0.207(3) 1.845(3) 0.1692(19) 0.028(9) Uiso 1 1 d . . . . .
H65 H 0.226(3) 1.883(2) 0.3206(17) 0.010(8) Uiso 1 1 d . . . . .
H17A H -0.446(4) 1.889(3) 0.975(2) 0.050(13) Uiso 1 1 d . . . . .
H17B H -0.367(4) 2.009(4) 0.983(2) 0.054(13) Uiso 1 1 d . . . . .
H17C H -0.349(3) 1.922(3) 1.045(2) 0.035(10) Uiso 1 1 d . . . . .
H17D H -0.360(4) 1.710(3) 0.932(2) 0.049(13) Uiso 1 1 d . . . . .
H17E H -0.276(4) 1.743(3) 1.001(2) 0.039(11) Uiso 1 1 d . . . . .
H17F H -0.214(3) 1.712(3) 0.927(2) 0.028(9) Uiso 1 1 d . . . . .
H17G H -0.077(4) 1.899(3) 0.939(2) 0.042(11) Uiso 1 1 d . . . . .
H17H H -0.138(3) 2.011(3) 0.9644(19) 0.028(10) Uiso 1 1 d . . . . .
H17I H -0.127(3) 1.929(3) 1.021(2) 0.023(9) Uiso 1 1 d . . . . .
H18A H -0.610(4) 2.014(4) 0.607(2) 0.058(14) Uiso 1 1 d . . . . .
H18B H -0.549(4) 1.902(4) 0.584(2) 0.058(13) Uiso 1 1 d . . . . .
H18C H -0.477(3) 2.031(3) 0.599(2) 0.027(10) Uiso 1 1 d . . . . .
H18D H -0.639(4) 1.837(4) 0.707(2) 0.062(14) Uiso 1 1 d . . . . .
H18E H -0.646(3) 1.909(3) 0.791(2) 0.037(11) Uiso 1 1 d . . . . .
H18F H -0.723(3) 1.937(3) 0.7237(19) 0.030(10) Uiso 1 1 d . . . . .
H18G H -0.462(4) 2.148(3) 0.736(2) 0.050(12) Uiso 1 1 d . . . . .
H18H H -0.527(3) 2.098(3) 0.809(2) 0.030(10) Uiso 1 1 d . . . . .
H18I H -0.616(4) 2.125(3) 0.732(2) 0.043(11) Uiso 1 1 d . . . . .
H27A H 0.443(4) 1.581(3) 0.965(2) 0.032(10) Uiso 1 1 d . . . . .
H27B H 0.338(3) 1.558(3) 1.029(2) 0.029(9) Uiso 1 1 d . . . . .
H27C H 0.358(3) 1.468(3) 0.952(2) 0.032(10) Uiso 1 1 d . . . . .
H27D H 0.066(3) 1.577(3) 0.923(2) 0.030(10) Uiso 1 1 d . . . . .
H27E H 0.125(3) 1.459(3) 0.9191(19) 0.028(10) Uiso 1 1 d . . . . .
H27F H 0.128(3) 1.535(3) 0.994(2) 0.028(10) Uiso 1 1 d . . . . .
H27G H 0.337(4) 1.759(3) 0.949(2) 0.038(11) Uiso 1 1 d . . . . .
H27H H 0.189(3) 1.755(3) 0.9416(18) 0.020(9) Uiso 1 1 d . . . . .
H27I H 0.271(3) 1.734(3) 1.015(2) 0.034(10) Uiso 1 1 d . . . . .

loop_
_atom_site_aniso_label
_atom_site_aniso_U_11
_atom_site_aniso_U_22
_atom_site_aniso_U_33
_atom_site_aniso_U_23
_atom_site_aniso_U_13
_atom_site_aniso_U_12
Pd 0.01604(14) 0.02355(14) 0.01027(11) 0.00360(9) 0.00255(9) 0.01165(10)
Fe 0.0195(3) 0.0253(3) 0.0108(2) 0.00233(19) 0.00140(19) 0.0080(2)
O1 0.0187(13) 0.0321(14) 0.0147(11) 0.0020(9) 0.0012(9) 0.0145(11)
N1 0.0144(15) 0.0195(14) 0.0117(12) 0.0011(10) 0.0030(10) 0.0054(11)
O2 0.0183(13) 0.0285(13) 0.0144(10) 0.0040(9) 0.0045(9) 0.0126(10)
N2 0.0180(15) 0.0222(15) 0.0126(12) 0.0034(11) 0.0009(10) 0.0093(12)
C11 0.0128(17) 0.0163(16) 0.0165(15) 0.0026(12) 0.0015(12) 0.0040(13)
C12 0.0157(17) 0.0134(16) 0.0161(15) 0.0014(12) 0.0019(12) 0.0041(13)
C13 0.0156(18) 0.0166(17) 0.0178(15) 0.0037(13) 0.0010(13) 0.0041(14)
C14 0.0137(18) 0.0170(17) 0.0253(17) 0.0039(13) 0.0016(13) 0.0040(14)
C15 0.0186(19) 0.0187(18) 0.0223(16) -0.0009(13) 0.0073(14) 0.0089(15)
C16 0.0156(17) 0.0170(17) 0.0150(14) 0.0000(12) 0.0013(12) 0.0011(13)
C17 0.0185(19) 0.033(2) 0.0146(15) 0.0000(14) 0.0034(13) 0.0052(15)
C18 0.0117(18) 0.029(2) 0.0305(17) 0.0050(15) -0.0002(14) 0.0083(15)
C21 0.0161(18) 0.0151(16) 0.0154(14) 0.0006(12) 0.0025(12) 0.0054(13)
C22 0.0166(17) 0.0147(16) 0.0141(14) -0.0001(12) 0.0002(12) 0.0051(13)
C23 0.0174(18) 0.0199(17) 0.0133(15) 0.0010(13) 0.0017(13) 0.0062(14)
C24 0.0175(18) 0.0140(16) 0.0198(16) 0.0008(12) 0.0026(13) 0.0065(14)
C25 0.0156(18) 0.0187(17) 0.0165(15) 0.0047(13) -0.0029(13) 0.0047(14)
C26 0.0158(17) 0.0138(16) 0.0163(15) 0.0039(12) 0.0002(12) 0.0040(13)
C27 0.0187(18) 0.0256(18) 0.0141(15) 0.0065(13) 0.0000(12) 0.0061(15)
C28 0.0135(18) 0.0249(19) 0.0255(17) 0.0043(14) 0.0040(13) 0.0098(14)
C31 0.0123(17) 0.0237(18) 0.0146(14) 0.0010(13) 0.0003(12) 0.0090(14)
C32 0.0165(18) 0.0173(17) 0.0165(15) -0.0024(13) -0.0003(13) 0.0045(14)
C33 0.0188(19) 0.0198(18) 0.0176(15) 0.0051(13) 0.0032(13) 0.0044(15)
C34 0.0117(17) 0.0232(17) 0.0128(14) 0.0040(12) 0.0004(12) 0.0065(14)
C35 0.022(2) 0.0183(18) 0.0154(15) -0.0026(13) -0.0015(13) 0.0066(15)
C36 0.0215(19) 0.0165(17) 0.0186(16) 0.0050(13) 0.0017(13) 0.0072(15)
C41 0.0166(18) 0.0272(19) 0.0140(15) 0.0023(13) 0.0006(12) 0.0113(15)
C42 0.020(2) 0.028(2) 0.0184(16) -0.0012(14) -0.0015(13) 0.0066(16)
C43 0.023(2) 0.040(2) 0.0152(17) -0.0021(16) -0.0029(14) 0.0107(17)
C44 0.028(2) 0.040(2) 0.0160(16) 0.0096(16) 0.0034(14) 0.0210(18)
C45 0.023(2) 0.0217(19) 0.0199(16) 0.0023(14) -0.0003(14) 0.0122(16)
C51 0.0131(17) 0.0201(17) 0.0148(14) 0.0024(12) 0.0024(12) 0.0064(14)
C52 0.0191(19) 0.0196(18) 0.0141(15) -0.0015(13) 0.0031(13) 0.0055(14)
C53 0.0193(19) 0.0218(19) 0.0171(15) 0.0049(14) 0.0027(13) 0.0066(15)
C54 0.0118(17) 0.0233(18) 0.0136(14) 0.0044(12) 0.0009(12) 0.0083(14)
C55 0.0211(19) 0.0190(18) 0.0145(15) -0.0029(13) -0.0016(13) 0.0071(15)
C56 0.0210(19) 0.0200(18) 0.0167(15) 0.0032(13) 0.0000(13) 0.0037(15)
C61 0.0127(17) 0.0215(18) 0.0160(15) 0.0018(13) 0.0042(12) 0.0077(14)
C62 0.020(2) 0.023(2) 0.0203(16) -0.0013(14) 0.0032(14) 0.0063(16)
C63 0.027(2) 0.037(2) 0.0110(16) -0.0003(15) 0.0039(14) 0.0141(17)
C64 0.023(2) 0.039(2) 0.0160(16) 0.0089(15) 0.0077(14) 0.0087(17)
C65 0.0182(19) 0.025(2) 0.0197(16) 0.0013(14) 0.0034(13) 0.0034(15)
C171 0.033(3) 0.055(3) 0.0175(18) -0.0042(18) 0.0088(16) 0.016(2)
C172 0.045(3) 0.038(2) 0.0176(19) 0.0089(17) 0.0048(18) 0.011(2)
C173 0.030(2) 0.055(3) 0.0167(19) -0.0030(18) 0.0016(16) 0.005(2)
C181 0.021(2) 0.061(3) 0.037(2) 0.017(2) -0.0012(17) 0.020(2)
C182 0.017(2) 0.035(2) 0.046(2) 0.008(2) 0.0000(17) 0.0083(18)
C183 0.022(2) 0.025(2) 0.054(3) 0.0060(19) 0.0067(19) 0.0110(18)
C271 0.024(2) 0.044(3) 0.0220(18) 0.0152(17) 0.0003(15) 0.0081(19)
C272 0.025(2) 0.032(2) 0.0183(18) 0.0079(16) 0.0037(15) 0.0064(17)
C273 0.035(3) 0.030(2) 0.0181(18) -0.0038(15) -0.0007(16) 0.0037(19)
C281 0.023(2) 0.063(3) 0.030(2) 0.007(2) 0.0127(17) 0.025(2)
C282 0.015(2) 0.035(2) 0.044(2) -0.0010(18) 0.0038(17) 0.0039(18)
C283 0.021(2) 0.025(2) 0.050(3) 0.0034(19) 0.0119(19) 0.0102(18)
C284 0.023(2) 0.063(3) 0.030(2) 0.007(2) 0.0127(17) 0.025(2)
C285 0.015(2) 0.035(2) 0.044(2) -0.0010(18) 0.0038(17) 0.0039(18)
C286 0.021(2) 0.025(2) 0.050(3) 0.0034(19) 0.0119(19) 0.0102(18)

loop_
_atom_type_symbol
_atom_type_description
_atom_type_scat_dispersion_real
_atom_type_scat_dispersion_imag
_atom_type_scat_source
C C 0.0033 0.0016 'International Tables Vol C Tables 4.2.6.8 and 6.1.1.4'
H H 0.0000 0.0000 'International Tables Vol C Tables 4.2.6.8 and 6.1.1.4'
N N 0.0061 0.0033 'International Tables Vol C Tables 4.2.6.8 and 6.1.1.4'
O O 0.0106 0.0060 'International Tables Vol C Tables 4.2.6.8 and 6.1.1.4'
Fe Fe 0.3463 0.8444 'International Tables Vol C Tables 4.2.6.8 and 6.1.1.4'
Pd Pd -0.9988 1.0072 'International Tables Vol C Tables 4.2.6.8 and 6.1.1.4'

loop_
_geom_angle_atom_site_label_1
_geom_angle_atom_site_label_2
_geom_angle_atom_site_label_3
_geom_angle
O2 Pd O1 87.41(8)
O2 Pd N2 81.34(9)
O1 Pd N2 168.38(9)
O2 Pd N1 168.64(8)
O1 Pd N1 81.33(9)
N2 Pd N1 109.98(9)
C43 Fe C63 106.04(14)
C43 Fe C44 40.08(15)
C63 Fe C44 120.51(13)
C43 Fe C64 121.95(13)
C63 Fe C64 40.30(14)
C44 Fe C64 106.78(14)
C43 Fe C42 40.72(13)
C63 Fe C42 122.68(14)
C44 Fe C42 68.12(15)
C64 Fe C42 158.37(13)
C43 Fe C65 158.93(14)
C63 Fe C65 67.75(14)
C44 Fe C65 124.23(15)
C64 Fe C65 40.40(12)
C42 Fe C65 159.58(13)
C43 Fe C62 121.13(15)
C63 Fe C62 40.52(12)
C44 Fe C62 155.98(13)
C64 Fe C62 68.20(14)
C42 Fe C62 107.41(15)
C65 Fe C62 68.12(14)
C43 Fe C45 67.79(14)
C63 Fe C45 156.63(13)
C44 Fe C45 40.35(12)
C64 Fe C45 122.33(15)
C42 Fe C45 68.29(15)
C65 Fe C45 109.45(14)
C62 Fe C45 162.04(13)
C43 Fe C61 157.79(14)
C63 Fe C61 68.02(12)
C44 Fe C61 161.51(14)
C64 Fe C61 68.25(12)
C42 Fe C61 123.10(13)
C65 Fe C61 40.61(12)
C62 Fe C61 40.54(12)
C45 Fe C61 126.04(12)
C43 Fe C41 68.27(13)
C63 Fe C41 160.22(14)
C44 Fe C41 68.13(12)
C64 Fe C41 158.83(14)
C42 Fe C41 40.78(13)
C65 Fe C41 124.23(13)
C62 Fe C41 124.88(13)
C45 Fe C41 40.59(13)
C61 Fe C41 109.68(11)
C11 O1 Pd 114.80(17)
C12 N1 C34 119.2(2)
C12 N1 Pd 112.66(18)
C34 N1 Pd 128.15(19)
C21 O2 Pd 114.71(17)
C22 N2 C54 119.6(2)
C22 N2 Pd 112.90(18)
C54 N2 Pd 127.47(19)
O1 C11 C16 121.9(3)
O1 C11 C12 117.1(3)
C16 C11 C12 121.0(3)
N1 C12 C13 126.5(3)
N1 C12 C11 114.1(3)
C13 C12 C11 119.3(3)
C14 C13 C12 119.9(3)
C14 C13 H13 124.4(18)
C12 C13 H13 115.7(18)
C13 C14 C15 118.7(3)
C13 C14 C18 123.5(3)
C15 C14 C18 117.8(3)
C16 C15 C14 124.5(3)
C16 C15 H15 117(2)
C14 C15 H15 119(2)
C15 C16 C11 116.5(3)
C15 C16 C17 124.0(3)
C11 C16 C17 119.5(3)
C173 C17 C171 107.7(3)
C173 C17 C16 109.9(3)
C171 C17 C16 111.5(3)
C173 C17 C172 110.7(3)
C171 C17 C172 108.0(3)
C16 C17 C172 108.9(3)
C181 C18 C182 109.6(3)
C181 C18 C14 111.8(3)
C182 C18 C14 108.0(3)
C181 C18 C183 108.9(3)
C182 C18 C183 109.0(3)
C14 C18 C183 109.5(3)
O2 C21 C26 121.6(3)
O2 C21 C22 117.6(3)
C26 C21 C22 120.8(3)
N2 C22 C23 126.7(3)
N2 C22 C21 113.4(3)
C23 C22 C21 119.7(3)
C24 C23 C22 120.3(3)
C24 C23 H23 119.8(19)
C22 C23 H23 119.8(19)
C23 C24 C25 118.6(3)
C23 C24 C28 123.4(3)
C25 C24 C28 118.0(3)
C26 C25 C24 124.3(3)
C26 C25 H25 117.6(18)
C24 C25 H25 118.0(19)
C25 C26 C21 116.3(3)
C25 C26 C27 123.7(3)
C21 C26 C27 120.0(3)
C272 C27 C26 110.3(3)
C272 C27 C271 107.7(3)
C26 C27 C271 111.5(3)
C272 C27 C273 110.0(3)
C26 C27 C273 109.3(3)
C271 C27 C273 108.0(3)
C286 C28 C284 117(3)
C283 C28 C281 109.1(3)
C283 C28 C282 109.3(3)
C281 C28 C282 108.5(3)
C286 C28 C24 112.9(19)
C284 C28 C24 116.5(17)
C283 C28 C24 109.1(3)
C281 C28 C24 111.5(3)
C282 C28 C24 109.4(3)
C286 C28 C285 107(3)
C284 C28 C285 94(3)
C24 C28 C285 107.2(16)
C32 C31 C36 117.5(3)
C32 C31 C41 121.9(3)
C36 C31 C41 120.6(3)
C33 C32 C31 121.0(3)
C33 C32 H32 116.0(17)
C31 C32 H32 122.9(17)
C32 C33 C34 120.4(3)
C32 C33 H33 119.7(18)
C34 C33 H33 119.8(18)
C35 C34 C33 119.1(3)
C35 C34 N1 120.2(3)
C33 C34 N1 120.7(3)
C36 C35 C34 120.4(3)
C36 C35 H35 119(2)
C34 C35 H35 120(2)
C35 C36 C31 121.4(3)
C35 C36 H36 121.3(19)
C31 C36 H36 117.2(19)
C45 C41 C42 106.7(3)
C45 C41 C31 126.2(3)
C42 C41 C31 127.0(3)
C45 C41 Fe 68.96(18)
C42 C41 Fe 68.50(18)
C31 C41 Fe 126.5(2)
C43 C42 C41 107.8(3)
C43 C42 Fe 69.3(2)
C41 C42 Fe 70.72(19)
C43 C42 H42 124.8(19)
C41 C42 H42 127.4(19)
Fe C42 H42 127(2)
C44 C43 C42 108.7(3)
C44 C43 Fe 70.3(2)
C42 C43 Fe 69.99(19)
C44 C43 H43 133(2)
C42 C43 H43 118(2)
Fe C43 H43 128(2)
C43 C44 C45 108.4(3)
C43 C44 Fe 69.6(2)
C45 C44 Fe 70.20(18)
C43 C44 H44 130(2)
C45 C44 H44 121(2)
Fe C44 H44 123(2)
C44 C45 C41 108.3(3)
C44 C45 Fe 69.45(19)
C41 C45 Fe 70.45(18)
C44 C45 H45 123.0(19)
C41 C45 H45 128.6(19)
Fe C45 H45 125(2)
C52 C51 C56 117.2(3)
C52 C51 C61 121.5(3)
C56 C51 C61 121.3(3)
C53 C52 C51 121.6(3)
C53 C52 H52 119.6(16)
C51 C52 H52 118.9(16)
C54 C53 C52 120.0(3)
C54 C53 H53 120.5(18)
C52 C53 H53 119.5(18)
C53 C54 C55 119.1(3)
C53 C54 N2 121.7(3)
C55 C54 N2 119.2(3)
C56 C55 C54 120.8(3)
C56 C55 H55 121.9(19)
C54 C55 H55 117.3(18)
C55 C56 C51 121.3(3)
C55 C56 H56 121.1(18)
C51 C56 H56 117.6(18)
C62 C61 C65 106.9(3)
C62 C61 C51 127.0(3)
C65 C61 C51 126.1(3)
C62 C61 Fe 68.95(18)
C65 C61 Fe 68.83(18)
C51 C61 Fe 127.2(2)
C63 C62 C61 108.0(3)
C63 C62 Fe 69.48(19)
C61 C62 Fe 70.51(18)
C63 C62 H62 124.4(18)
C61 C62 H62 127.6(18)
Fe C62 H62 125.2(19)
C64 C63 C62 108.7(3)
C64 C63 Fe 69.93(19)
C62 C63 Fe 69.99(19)
C64 C63 H63 125(2)
C62 C63 H63 126(2)
Fe C63 H63 125(2)
C63 C64 C65 107.8(3)
C63 C64 Fe 69.8(2)
C65 C64 Fe 69.89(19)
C63 C64 H64 127(2)
C65 C64 H64 126(2)
Fe C64 H64 126(2)
C64 C65 C61 108.6(3)
C64 C65 Fe 69.7(2)
C61 C65 Fe 70.56(19)
C64 C65 H65 125.9(17)
C61 C65 H65 125.4(17)
Fe C65 H65 123.4(19)
C17 C171 H17A 108(3)
C17 C171 H17B 112(2)
H17A C171 H17B 110(3)
C17 C171 H17C 108(2)
H17A C171 H17C 110(3)
H17B C171 H17C 110(3)
C17 C172 H17D 112(2)
C17 C172 H17E 110(3)
H17D C172 H17E 109(4)
C17 C172 H17F 110(2)
H17D C172 H17F 108(3)
H17E C172 H17F 108(3)
C17 C173 H17G 111(2)
C17 C173 H17H 110(2)
H17G C173 H17H 107(3)
C17 C173 H17I 113(2)
H17G C173 H17I 112(3)
H17H C173 H17I 104(3)
C18 C181 H18A 109(3)
C18 C181 H18B 114(2)
H18A C181 H18B 110(4)
C18 C181 H18C 113(2)
H18A C181 H18C 102(3)
H18B C181 H18C 107(3)
C18 C182 H18D 101(3)
C18 C182 H18E 111(2)
H18D C182 H18E 115(3)
C18 C182 H18F 111(2)
H18D C182 H18F 115(3)
H18E C182 H18F 104(3)
C18 C183 H18G 111(2)
C18 C183 H18H 110(2)
H18G C183 H18H 110(3)
C18 C183 H18I 104(2)
H18G C183 H18I 107(3)
H18H C183 H18I 114(3)
C27 C271 H27A 114(2)
C27 C271 H27B 105(2)
H27A C271 H27B 111(3)
C27 C271 H27C 110(2)
H27A C271 H27C 106(3)
H27B C271 H27C 111(3)
C27 C272 H27D 108(2)
C27 C272 H27E 110(2)
H27D C272 H27E 114(3)
C27 C272 H27F 108(2)
H27D C272 H27F 112(3)
H27E C272 H27F 105(3)
C27 C273 H27G 109(2)
C27 C273 H27H 110.0(19)
H27G C273 H27H 113(3)
C27 C273 H27I 114(2)
H27G C273 H27I 100(3)
H27H C273 H27I 112(3)
C28 C281 H28A 109.5
C28 C281 H28B 109.5
H28A C281 H28B 109.5
C28 C281 H28C 109.5
H28A C281 H28C 109.5
H28B C281 H28C 109.5
C28 C282 H28D 109.5
C28 C282 H28E 109.5
H28D C282 H28E 109.5
C28 C282 H28F 109.5
H28D C282 H28F 109.5
H28E C282 H28F 109.5
C28 C283 H28G 109.5
C28 C283 H28H 109.5
H28G C283 H28H 109.5
C28 C283 H28I 109.5
H28G C283 H28I 109.5
H28H C283 H28I 109.5
C28 C284 H28J 109.5
C28 C284 H28K 109.5
H28J C284 H28K 109.5
C28 C284 H28L 109.5
H28J C284 H28L 109.5
H28K C284 H28L 109.5
C28 C285 H28M 109.5
C28 C285 H28N 109.5
H28M C285 H28N 109.5
C28 C285 H28O 109.5
H28M C285 H28O 109.5
H28N C285 H28O 109.5
C28 C286 H28P 109.5
C28 C286 H28Q 109.5
H28P C286 H28Q 109.5
C28 C286 H28R 109.5
H28P C286 H28R 109.5
H28Q C286 H28R 109.5

loop_
_geom_bond_atom_site_label_1
_geom_bond_atom_site_label_2
_geom_bond_distance
Pd O2 1.957(2)
Pd O1 1.962(2)
Pd N2 1.999(2)
Pd N1 2.005(2)
Fe C43 2.032(4)
Fe C63 2.039(3)
Fe C44 2.041(3)
Fe C64 2.041(3)
Fe C42 2.041(4)
Fe C65 2.043(3)
Fe C62 2.046(3)
Fe C45 2.051(3)
Fe C61 2.066(3)
Fe C41 2.071(3)
O1 C11 1.301(3)
N1 C12 1.361(4)
N1 C34 1.421(3)
O2 C21 1.301(3)
N2 C22 1.369(4)
N2 C54 1.422(3)
C11 C16 1.419(4)
C11 C12 1.436(4)
C12 C13 1.419(4)
C13 C14 1.373(4)
C13 H13 1.01(3)
C14 C15 1.428(4)
C14 C18 1.535(4)
C15 C16 1.366(4)
C15 H15 0.90(3)
C16 C17 1.531(4)
C17 C173 1.519(5)
C17 C171 1.525(5)
C17 C172 1.532(5)
C18 C181 1.524(5)
C18 C182 1.531(5)
C18 C183 1.537(5)
C21 C26 1.425(4)
C21 C22 1.429(4)
C22 C23 1.416(4)
C23 C24 1.365(4)
C23 H23 0.90(3)
C24 C25 1.430(4)
C24 C28 1.540(4)
C25 C26 1.375(4)
C25 H25 0.90(3)
C26 C27 1.527(4)
C27 C272 1.524(5)
C27 C271 1.531(4)
C27 C273 1.538(5)
C28 C286 1.32(5)
C28 C284 1.51(5)
C28 C283 1.513(5)
C28 C281 1.514(5)
C28 C282 1.536(5)
C28 C285 1.70(5)
C31 C32 1.394(4)
C31 C36 1.398(4)
C31 C41 1.470(4)
C32 C33 1.386(4)
C32 H32 0.94(3)
C33 C34 1.386(4)
C33 H33 0.93(3)
C34 C35 1.382(4)
C35 C36 1.378(4)
C35 H35 0.85(3)
C36 H36 0.90(3)
C41 C45 1.430(5)
C41 C42 1.433(4)
C42 C43 1.417(5)
C42 H42 0.92(3)
C43 C44 1.396(5)
C43 H43 0.87(4)
C44 C45 1.411(4)
C44 H44 0.91(3)
C45 H45 0.88(3)
C51 C52 1.393(4)
C51 C56 1.403(4)
C51 C61 1.473(4)
C52 C53 1.390(4)
C52 H52 0.98(3)
C53 C54 1.385(4)
C53 H53 0.91(3)
C54 C55 1.387(4)
C55 C56 1.372(4)
C55 H55 0.87(3)
C56 H56 0.97(3)
C61 C62 1.425(4)
C61 C65 1.426(4)
C62 C63 1.415(4)
C62 H62 0.89(3)
C63 C64 1.406(5)
C63 H63 0.90(3)
C64 C65 1.410(4)
C64 H64 0.96(3)
C65 H65 0.93(3)
C171 H17A 0.93(4)
C171 H17B 1.01(4)
C171 H17C 0.94(4)
C172 H17D 0.95(4)
C172 H17E 0.81(4)
C172 H17F 0.99(4)
C173 H17G 0.96(4)
C173 H17H 1.01(4)
C173 H17I 0.86(3)
C181 H18A 0.86(4)
C181 H18B 1.06(4)
C181 H18C 0.99(4)
C182 H18D 0.94(4)
C182 H18E 0.92(4)
C182 H18F 0.94(4)
C183 H18G 0.99(4)
C183 H18H 0.94(3)
C183 H18I 1.04(4)
C271 H27A 0.97(4)
C271 H27B 0.98(3)
C271 H27C 0.99(4)
C272 H27D 0.96(4)
C272 H27E 0.98(3)
C272 H27F 0.85(3)
C273 H27G 0.92(4)
C273 H27H 0.99(3)
C273 H27I 0.88(4)
C281 H28A 0.9800
C281 H28B 0.9800
C281 H28C 0.9800
C282 H28D 0.9800
C282 H28E 0.9800
C282 H28F 0.9800
C283 H28G 0.9800
C283 H28H 0.9800
C283 H28I 0.9800
C284 H28J 0.9800
C284 H28K 0.9800
C284 H28L 0.9800
C285 H28M 0.9800
C285 H28N 0.9800
C285 H28O 0.9800
C286 H28P 0.9800
C286 H28Q 0.9800
C286 H28R 0.9800
